data_4064860
loop_
_publ_author_name
'Esteruelas, Miguel A.'
'Garc\'ia-Raboso, Jorge'
'Oliv\'an, Montserrat'

_publ_section_title
;
 Preparation of Half-Sandwich Osmium Complexes by Deprotonation of
 Aromatic and Pro-aromatic Acids with a Hexahydride Br\/onsted Base
;
_journal_issue 14
_journal_name_full Organometallics
_journal_page_first 3844
_journal_paper_doi 10.1021/om200371r
_journal_volume 30
_journal_year 2011
_chemical_formula_sum 'C24 H50 O Os P2'
_chemical_formula_weight 606.78
_chemical_name_systematic
; 
 ? 
;
_space_group_IT_number 14
_symmetry_cell_setting monoclinic
_symmetry_space_group_name_Hall '-P 2ybc'
_symmetry_space_group_name_H-M 'P 1 21/c 1'
_atom_sites_solution_hydrogens geom
_atom_sites_solution_primary direct
_atom_sites_solution_secondary difmap
_audit_creation_method SHELXL-97
_cell_angle_alpha 90.00
_cell_angle_beta 115.301(4)
_cell_angle_gamma 90.00
_cell_formula_units_Z 4
_cell_length_a 8.965(3)
_cell_length_b 40.469(11)
_cell_length_c 8.409(2)
_cell_measurement_reflns_used 2873
_cell_measurement_temperature 120(2)
_cell_measurement_theta_max 18
_cell_measurement_theta_min 2
_cell_volume 2758.2(14)
_computing_cell_refinement 'SAINT+ v. 6.1 (Bruker AXS, 2000)'
_computing_data_collection 'SMART v. 5.625 (Bruker AXS, 2000)'
_computing_data_reduction 'SAINT+ v. 6.1 (Bruker AXS, 2000)'
_computing_molecular_graphics 'XP, SHELXTL v. 6.1 (Bruker, 2000)'
_computing_publication_material 'XCIF, SHELXTL v. 6.1 (Bruker, 2000)'
_computing_structure_refinement 'SHELXL-97 (Sheldrick, 1997)'
_computing_structure_solution 'SHELXS-97 (Sheldrick, 1990)'
_diffrn_ambient_temperature 120(2)
_diffrn_detector_area_resol_mean 8.26
_diffrn_measured_fraction_theta_full 0.999
_diffrn_measured_fraction_theta_max 0.939
_diffrn_measurement_device_type 'Bruker SMART APEX CCD system'
_diffrn_measurement_method '\w rotations with narrow frames'
_diffrn_radiation_monochromator graphite
_diffrn_radiation_source 'fine-focus sealed tube'
_diffrn_radiation_type MoK\a
_diffrn_radiation_wavelength 0.71073
_diffrn_reflns_av_R_equivalents 0.0893
_diffrn_reflns_av_sigmaI/netI 0.1426
_diffrn_reflns_limit_h_max 12
_diffrn_reflns_limit_h_min -11
_diffrn_reflns_limit_k_max 53
_diffrn_reflns_limit_k_min -52
_diffrn_reflns_limit_l_max 11
_diffrn_reflns_limit_l_min -11
_diffrn_reflns_number 33823
_diffrn_reflns_theta_full 27.50
_diffrn_reflns_theta_max 28.76
_diffrn_reflns_theta_min 1.01
_diffrn_standards_decay_% 'no decay'
_exptl_absorpt_coefficient_mu 4.751
_exptl_absorpt_correction_T_max 0.829
_exptl_absorpt_correction_T_min 0.631
_exptl_absorpt_correction_type multi-scan
_exptl_absorpt_process_details
;
Absorption correction performed with SADABS program. This is based on the
method of Blessing: Blessing, R. H., Acta Crystallogr., Sect. A 1995, 51, 33.

SADABS: Area-Detector Absorption Correction. Bruker-AXS 
within SAINT+ package, v. 6.1 (2000).
;
_exptl_crystal_colour brown
_exptl_crystal_density_diffrn 1.461
_exptl_crystal_density_method 'not measured'
_exptl_crystal_description prism
_exptl_crystal_F_000 1232
_exptl_crystal_size_max 0.10
_exptl_crystal_size_mid 0.04
_exptl_crystal_size_min 0.02
_refine_diff_density_max 0.880
_refine_diff_density_min -1.445
_refine_diff_density_rms 0.115
_refine_ls_extinction_method none
_refine_ls_goodness_of_fit_ref 0.675
_refine_ls_hydrogen_treatment mixed
_refine_ls_matrix_type full
_refine_ls_number_parameters 275
_refine_ls_number_reflns 6738
_refine_ls_number_restraints 4
_refine_ls_restrained_S_all 0.675
_refine_ls_R_factor_all 0.0894
_refine_ls_R_factor_gt 0.0356
_refine_ls_shift/su_max 0.001
_refine_ls_shift/su_mean 0.000
_refine_ls_structure_factor_coef Fsqd
_refine_ls_weighting_details 'calc w=1/[\s^2^(Fo^2^)+(0.0000P)^2^+0.0000P] where P=(Fo^2^+2Fc^2^)/3'
_refine_ls_weighting_scheme calc
_refine_ls_wR_factor_gt 0.0410
_refine_ls_wR_factor_ref 0.0482
_reflns_number_gt 3968
_reflns_number_total 6738
_reflns_threshold_expression >2sigma(I)
_cod_data_source_file om200371r_si_001.cif
_cod_data_source_block mae369bs
_cod_original_cell_volume 2758.2(13)
_cod_original_sg_symbol_H-M P2(1)/c
_cod_database_code 4064860

loop_
_symmetry_equiv_pos_as_xyz
'x, y, z'
'-x, y+1/2, -z+1/2'
'-x, -y, -z'
'x, -y-1/2, z-1/2'

loop_
_atom_site_label
_atom_site_type_symbol
_atom_site_fract_x
_atom_site_fract_y
_atom_site_fract_z
_atom_site_U_iso_or_equiv
_atom_site_adp_type
_atom_site_occupancy
_atom_site_symmetry_multiplicity
_atom_site_calc_flag
_atom_site_refinement_flags
Os Os 0.66605(2) 0.112701(5) 0.54139(3) 0.02399(5) Uani 1 1 d D
H01 H 0.499(2) 0.1061(8) 0.555(4) 0.030 Uiso 1 1 d D
H02 H 0.524(3) 0.0908(7) 0.401(3) 0.037(13) Uiso 1 1 d D
H03 H 0.692(4) 0.0990(8) 0.380(3) 0.030 Uiso 1 1 d D
P1 P 0.79207(16) 0.06397(3) 0.68533(17) 0.0257(3) Uani 1 1 d .
P2 P 0.53139(16) 0.15922(3) 0.38067(17) 0.0261(3) Uani 1 1 d .
O O 0.8568(4) 0.13623(7) 0.7355(4) 0.0286(8) Uani 1 1 d .
C1 C 0.8983(5) 0.16798(12) 0.7779(6) 0.0230(11) Uani 1 1 d .
C2 C 1.0173(6) 0.18291(12) 0.7371(6) 0.0306(13) Uani 1 1 d .
H2 H 1.0680 0.1707 0.6769 0.037 Uiso 1 1 calc R
C3 C 1.0626(6) 0.21560(12) 0.7840(7) 0.0346(14) Uani 1 1 d .
H3 H 1.1427 0.2257 0.7540 0.041 Uiso 1 1 calc R
C4 C 0.9920(6) 0.23347(12) 0.8739(7) 0.0392(14) Uani 1 1 d .
H4 H 1.0223 0.2559 0.9044 0.047 Uiso 1 1 calc R
C5 C 0.8780(6) 0.21870(12) 0.9190(7) 0.0366(14) Uani 1 1 d .
H5 H 0.8316 0.2308 0.9837 0.044 Uiso 1 1 calc R
C6 C 0.8296(6) 0.18627(12) 0.8710(6) 0.0310(13) Uani 1 1 d .
H6 H 0.7492 0.1764 0.9016 0.037 Uiso 1 1 calc R
C7 C 1.0192(5) 0.06749(12) 0.7725(6) 0.0288(12) Uani 1 1 d .
H7 H 1.0479 0.0874 0.8503 0.035 Uiso 1 1 calc R
C8 C 1.0789(6) 0.07574(12) 0.6317(6) 0.0396(14) Uani 1 1 d .
H8A H 1.1934 0.0834 0.6883 0.059 Uiso 1 1 calc R
H8B H 1.0091 0.0931 0.5545 0.059 Uiso 1 1 calc R
H8C H 1.0723 0.0559 0.5619 0.059 Uiso 1 1 calc R
C9 C 1.1235(6) 0.03945(12) 0.8918(7) 0.0488(16) Uani 1 1 d .
H9A H 1.1231 0.0204 0.8193 0.073 Uiso 1 1 calc R
H9B H 1.0768 0.0329 0.9733 0.073 Uiso 1 1 calc R
H9C H 1.2371 0.0471 0.9587 0.073 Uiso 1 1 calc R
C10 C 0.7583(6) 0.05403(11) 0.8827(6) 0.0298(13) Uani 1 1 d .
H10 H 0.8193 0.0332 0.9349 0.036 Uiso 1 1 calc R
C11 C 0.5786(6) 0.04837(13) 0.8369(6) 0.0487(16) Uani 1 1 d .
H11A H 0.5649 0.0443 0.9447 0.073 Uiso 1 1 calc R
H11B H 0.5391 0.0292 0.7587 0.073 Uiso 1 1 calc R
H11C H 0.5150 0.0680 0.7774 0.073 Uiso 1 1 calc R
C12 C 0.8273(7) 0.08116(12) 1.0197(6) 0.0500(17) Uani 1 1 d .
H12A H 0.7819 0.1025 0.9660 0.075 Uiso 1 1 calc R
H12B H 0.9478 0.0816 1.0651 0.075 Uiso 1 1 calc R
H12C H 0.7967 0.0768 1.1166 0.075 Uiso 1 1 calc R
C13 C 0.7187(6) 0.02574(10) 0.5507(6) 0.0295(13) Uani 1 1 d .
H13 H 0.5958 0.0263 0.5051 0.035 Uiso 1 1 calc R
C14 C 0.7704(6) -0.00755(11) 0.6463(6) 0.0451(15) Uani 1 1 d .
H14A H 0.7170 -0.0255 0.5634 0.068 Uiso 1 1 calc R
H14B H 0.7367 -0.0084 0.7428 0.068 Uiso 1 1 calc R
H14C H 0.8905 -0.0100 0.6937 0.068 Uiso 1 1 calc R
C15 C 0.7513(7) 0.02615(11) 0.3877(6) 0.0473(16) Uani 1 1 d .
H15A H 0.8694 0.0228 0.4221 0.071 Uiso 1 1 calc R
H15B H 0.7171 0.0475 0.3280 0.071 Uiso 1 1 calc R
H15C H 0.6886 0.0084 0.3080 0.071 Uiso 1 1 calc R
C16 C 0.4573(6) 0.18852(11) 0.5018(6) 0.0317(13) Uani 1 1 d .
H16 H 0.5579 0.2009 0.5819 0.038 Uiso 1 1 calc R
C17 C 0.3968(6) 0.17065(13) 0.6248(6) 0.0484(16) Uani 1 1 d .
H17A H 0.3872 0.1866 0.7077 0.073 Uiso 1 1 calc R
H17B H 0.4759 0.1534 0.6900 0.073 Uiso 1 1 calc R
H17C H 0.2888 0.1606 0.5549 0.073 Uiso 1 1 calc R
C18 C 0.3343(7) 0.21499(13) 0.3963(7) 0.061(2) Uani 1 1 d .
H18A H 0.2299 0.2045 0.3184 0.092 Uiso 1 1 calc R
H18B H 0.3784 0.2273 0.3256 0.092 Uiso 1 1 calc R
H18C H 0.3155 0.2301 0.4768 0.092 Uiso 1 1 calc R
C19 C 0.6670(6) 0.18657(11) 0.3183(6) 0.0280(12) Uani 1 1 d .
H19 H 0.7272 0.2010 0.4226 0.034 Uiso 1 1 calc R
C20 C 0.8000(6) 0.16683(12) 0.2920(6) 0.0371(14) Uani 1 1 d .
H20A H 0.7493 0.1540 0.1831 0.056 Uiso 1 1 calc R
H20B H 0.8544 0.1518 0.3918 0.056 Uiso 1 1 calc R
H20C H 0.8818 0.1820 0.2843 0.056 Uiso 1 1 calc R
C21 C 0.5796(6) 0.21018(12) 0.1623(7) 0.0503(17) Uani 1 1 d .
H21A H 0.5223 0.1973 0.0544 0.075 Uiso 1 1 calc R
H21B H 0.6615 0.2246 0.1490 0.075 Uiso 1 1 calc R
H21C H 0.4995 0.2237 0.1840 0.075 Uiso 1 1 calc R
C22 C 0.3480(6) 0.15137(12) 0.1705(6) 0.0313(13) Uani 1 1 d .
H22 H 0.3065 0.1733 0.1141 0.038 Uiso 1 1 calc R
C23 C 0.2082(6) 0.13500(12) 0.2008(6) 0.0452(16) Uani 1 1 d .
H23A H 0.1172 0.1296 0.0872 0.068 Uiso 1 1 calc R
H23B H 0.1690 0.1502 0.2654 0.068 Uiso 1 1 calc R
H23C H 0.2491 0.1147 0.2693 0.068 Uiso 1 1 calc R
C24 C 0.3901(6) 0.13112(12) 0.0428(6) 0.0434(15) Uani 1 1 d .
H24A H 0.4269 0.1091 0.0920 0.065 Uiso 1 1 calc R
H24B H 0.4784 0.1421 0.0236 0.065 Uiso 1 1 calc R
H24C H 0.2921 0.1291 -0.0694 0.065 Uiso 1 1 calc R

loop_
_atom_site_aniso_label
_atom_site_aniso_U_11
_atom_site_aniso_U_22
_atom_site_aniso_U_33
_atom_site_aniso_U_23
_atom_site_aniso_U_13
_atom_site_aniso_U_12
Os 0.02231(10) 0.02341(9) 0.02434(10) 0.00145(13) 0.00813(8) -0.00041(12)
P1 0.0260(8) 0.0235(8) 0.0258(8) 0.0019(6) 0.0093(6) -0.0014(6)
P2 0.0253(8) 0.0258(8) 0.0239(8) 0.0007(6) 0.0076(6) 0.0009(6)
O 0.029(2) 0.0215(19) 0.028(2) 0.0049(16) 0.0050(16) -0.0021(15)
C1 0.016(3) 0.027(3) 0.015(3) 0.003(2) -0.003(2) 0.001(2)
C2 0.027(3) 0.040(3) 0.027(3) -0.006(3) 0.014(3) 0.001(3)
C3 0.033(3) 0.030(3) 0.041(4) -0.003(3) 0.016(3) -0.012(3)
C4 0.044(4) 0.030(3) 0.041(4) -0.002(3) 0.016(3) -0.007(3)
C5 0.036(4) 0.034(3) 0.045(4) -0.010(3) 0.023(3) -0.004(3)
C6 0.023(3) 0.037(3) 0.034(3) 0.000(3) 0.013(3) -0.004(2)
C7 0.022(3) 0.029(3) 0.029(3) -0.003(2) 0.005(3) -0.003(2)
C8 0.029(3) 0.044(4) 0.043(4) 0.000(3) 0.012(3) 0.003(3)
C9 0.029(3) 0.046(4) 0.059(4) 0.011(3) 0.008(3) 0.005(3)
C10 0.036(3) 0.026(3) 0.029(3) 0.003(2) 0.016(3) -0.004(2)
C11 0.046(4) 0.068(4) 0.037(4) 0.001(3) 0.022(3) -0.012(3)
C12 0.066(4) 0.052(4) 0.041(4) 0.001(3) 0.031(3) -0.018(3)
C13 0.033(3) 0.022(3) 0.032(3) -0.003(2) 0.012(3) -0.003(2)
C14 0.059(4) 0.028(3) 0.041(4) -0.004(3) 0.015(3) -0.006(3)
C15 0.067(4) 0.032(3) 0.046(4) -0.014(3) 0.027(3) -0.011(3)
C16 0.028(3) 0.031(3) 0.029(3) -0.004(3) 0.006(3) 0.006(2)
C17 0.045(4) 0.066(4) 0.043(4) -0.014(3) 0.027(3) 0.002(3)
C18 0.061(4) 0.064(4) 0.045(4) -0.005(3) 0.010(4) 0.036(4)
C19 0.030(3) 0.020(3) 0.028(3) 0.001(2) 0.008(3) -0.007(2)
C20 0.035(3) 0.044(4) 0.033(3) 0.005(3) 0.016(3) -0.002(3)
C21 0.053(4) 0.046(4) 0.048(4) 0.022(3) 0.017(3) 0.000(3)
C22 0.028(3) 0.028(3) 0.024(3) 0.006(2) -0.002(2) 0.000(2)
C23 0.031(3) 0.053(4) 0.036(4) 0.006(3) 0.000(3) 0.000(3)
C24 0.046(4) 0.043(4) 0.026(3) -0.002(3) 0.002(3) 0.004(3)

loop_
_atom_type_symbol
_atom_type_description
_atom_type_scat_dispersion_real
_atom_type_scat_dispersion_imag
_atom_type_scat_source
C C 0.0033 0.0016 'International Tables Vol C Tables 4.2.6.8 and 6.1.1.4'
H H 0.0000 0.0000 'International Tables Vol C Tables 4.2.6.8 and 6.1.1.4'
O O 0.0106 0.0060 'International Tables Vol C Tables 4.2.6.8 and 6.1.1.4'
P P 0.1023 0.0942 'International Tables Vol C Tables 4.2.6.8 and 6.1.1.4'
Os Os -1.2165 7.6030 'International Tables Vol C Tables 4.2.6.8 and 6.1.1.4'

loop_
_geom_angle_atom_site_label_1
_geom_angle_atom_site_label_2
_geom_angle_atom_site_label_3
_geom_angle
O Os P2 97.88(9)
O Os P1 85.68(9)
P2 Os P1 176.15(5)
O Os H01 121.5(11)
P2 Os H01 84.6(12)
P1 Os H01 94.8(12)
O Os H02 173.9(13)
P2 Os H02 88.1(13)
P1 Os H02 88.3(13)
H01 Os H02 58.1(5)
O Os H03 118.3(13)
P2 Os H03 90.8(12)
P1 Os H03 86.2(12)
H01 Os H03 120.1(15)
H02 Os H03 62.1(15)
C7 P1 C10 103.6(2)
C7 P1 C13 110.3(2)
C10 P1 C13 102.3(2)
C7 P1 Os 110.28(16)
C10 P1 Os 114.76(16)
C13 P1 Os 114.78(16)
C22 P2 C16 104.6(2)
C22 P2 C19 104.5(2)
C16 P2 C19 101.7(2)
C22 P2 Os 116.25(16)
C16 P2 Os 114.51(16)
C19 P2 Os 113.67(15)
C1 O Os 134.9(3)
O C1 C2 120.3(4)
O C1 C6 121.1(4)
C2 C1 C6 118.5(5)
C3 C2 C1 120.3(5)
C3 C2 H2 119.9
C1 C2 H2 119.9
C4 C3 C2 120.5(5)
C4 C3 H3 119.7
C2 C3 H3 119.7
C5 C4 C3 119.6(5)
C5 C4 H4 120.2
C3 C4 H4 120.2
C4 C5 C6 120.7(5)
C4 C5 H5 119.7
C6 C5 H5 119.7
C5 C6 C1 120.4(5)
C5 C6 H6 119.8
C1 C6 H6 119.8
C8 C7 C9 110.4(4)
C8 C7 P1 113.5(3)
C9 C7 P1 117.4(3)
C8 C7 H7 104.7
C9 C7 H7 104.7
P1 C7 H7 104.7
C7 C8 H8A 109.5
C7 C8 H8B 109.5
H8A C8 H8B 109.5
C7 C8 H8C 109.5
H8A C8 H8C 109.5
H8B C8 H8C 109.5
C7 C9 H9A 109.5
C7 C9 H9B 109.5
H9A C9 H9B 109.5
C7 C9 H9C 109.5
H9A C9 H9C 109.5
H9B C9 H9C 109.5
C11 C10 C12 110.4(4)
C11 C10 P1 111.7(3)
C12 C10 P1 110.7(3)
C11 C10 H10 108.0
C12 C10 H10 108.0
P1 C10 H10 108.0
C10 C11 H11A 109.5
C10 C11 H11B 109.5
H11A C11 H11B 109.5
C10 C11 H11C 109.5
H11A C11 H11C 109.5
H11B C11 H11C 109.5
C10 C12 H12A 109.5
C10 C12 H12B 109.5
H12A C12 H12B 109.5
C10 C12 H12C 109.5
H12A C12 H12C 109.5
H12B C12 H12C 109.5
C15 C13 C14 110.5(4)
C15 C13 P1 112.6(3)
C14 C13 P1 117.5(3)
C15 C13 H13 105.0
C14 C13 H13 105.0
P1 C13 H13 105.0
C13 C14 H14A 109.5
C13 C14 H14B 109.5
H14A C14 H14B 109.5
C13 C14 H14C 109.5
H14A C14 H14C 109.5
H14B C14 H14C 109.5
C13 C15 H15A 109.5
C13 C15 H15B 109.5
H15A C15 H15B 109.5
C13 C15 H15C 109.5
H15A C15 H15C 109.5
H15B C15 H15C 109.5
C18 C16 C17 110.3(4)
C18 C16 P2 117.9(3)
C17 C16 P2 112.3(3)
C18 C16 H16 105.0
C17 C16 H16 105.0
P2 C16 H16 105.0
C16 C17 H17A 109.5
C16 C17 H17B 109.5
H17A C17 H17B 109.5
C16 C17 H17C 109.5
H17A C17 H17C 109.5
H17B C17 H17C 109.5
C16 C18 H18A 109.5
C16 C18 H18B 109.5
H18A C18 H18B 109.5
C16 C18 H18C 109.5
H18A C18 H18C 109.5
H18B C18 H18C 109.5
C20 C19 C21 110.2(4)
C20 C19 P2 111.8(3)
C21 C19 P2 116.8(3)
C20 C19 H19 105.7
C21 C19 H19 105.7
P2 C19 H19 105.7
C19 C20 H20A 109.5
C19 C20 H20B 109.5
H20A C20 H20B 109.5
C19 C20 H20C 109.5
H20A C20 H20C 109.5
H20B C20 H20C 109.5
C19 C21 H21A 109.5
C19 C21 H21B 109.5
H21A C21 H21B 109.5
C19 C21 H21C 109.5
H21A C21 H21C 109.5
H21B C21 H21C 109.5
C24 C22 C23 110.6(4)
C24 C22 P2 112.2(3)
C23 C22 P2 111.7(3)
C24 C22 H22 107.3
C23 C22 H22 107.3
P2 C22 H22 107.3
C22 C23 H23A 109.5
C22 C23 H23B 109.5
H23A C23 H23B 109.5
C22 C23 H23C 109.5
H23A C23 H23C 109.5
H23B C23 H23C 109.5
C22 C24 H24A 109.5
C22 C24 H24B 109.5
H24A C24 H24B 109.5
C22 C24 H24C 109.5
H24A C24 H24C 109.5
H24B C24 H24C 109.5

loop_
_geom_bond_atom_site_label_1
_geom_bond_atom_site_label_2
_geom_bond_distance
Os O 2.027(3)
Os P2 2.3311(14)
Os P1 2.3370(14)
Os H01 1.571(10)
Os H02 1.585(10)
Os H03 1.574(10)
P1 C7 1.851(5)
P1 C10 1.854(5)
P1 C13 1.863(4)
P2 C22 1.856(4)
P2 C16 1.861(5)
P2 C19 1.877(4)
O C1 1.343(5)
C1 C2 1.391(6)
C1 C6 1.397(6)
C2 C3 1.391(6)
C2 H2 0.9500
C3 C4 1.379(6)
C3 H3 0.9500
C4 C5 1.370(6)
C4 H4 0.9500
C5 C6 1.387(6)
C5 H5 0.9500
C6 H6 0.9500
C7 C8 1.530(6)
C7 C9 1.539(6)
C7 H7 1.0000
C8 H8A 0.9800
C8 H8B 0.9800
C8 H8C 0.9800
C9 H9A 0.9800
C9 H9B 0.9800
C9 H9C 0.9800
C10 C11 1.505(6)
C10 C12 1.519(6)
C10 H10 1.0000
C11 H11A 0.9800
C11 H11B 0.9800
C11 H11C 0.9800
C12 H12A 0.9800
C12 H12B 0.9800
C12 H12C 0.9800
C13 C15 1.519(6)
C13 C14 1.535(6)
C13 H13 1.0000
C14 H14A 0.9800
C14 H14B 0.9800
C14 H14C 0.9800
C15 H15A 0.9800
C15 H15B 0.9800
C15 H15C 0.9800
C16 C18 1.521(6)
C16 C17 1.538(6)
C16 H16 1.0000
C17 H17A 0.9800
C17 H17B 0.9800
C17 H17C 0.9800
C18 H18A 0.9800
C18 H18B 0.9800
C18 H18C 0.9800
C19 C20 1.528(6)
C19 C21 1.539(6)
C19 H19 1.0000
C20 H20A 0.9800
C20 H20B 0.9800
C20 H20C 0.9800
C21 H21A 0.9800
C21 H21B 0.9800
C21 H21C 0.9800
C22 C24 1.521(6)
C22 C23 1.532(6)
C22 H22 1.0000
C23 H23A 0.9800
C23 H23B 0.9800
C23 H23C 0.9800
C24 H24A 0.9800
C24 H24B 0.9800
C24 H24C 0.9800
